data_7041182
loop_
_publ_author_name
'Li, Tian-Yi'
'Zheng, You-Xuan'
'Zhou, Yong-Hui'

_publ_section_title
;
 Iridium(iii) phosphorescent complexes with dual stereogenic centers:
 single crystal, electronic circular dichroism evidence and circularly
 polarized luminescence properties.
;
_journal_issue 48
_journal_name_full 'Dalton transactions (Cambridge, England : 2003)'
_journal_page_first 19234
_journal_page_last 19237
_journal_paper_doi 10.1039/c6dt04030f
_journal_volume 45
_journal_year 2016
_chemical_absolute_configuration rm
_chemical_formula_moiety 'C37 H26 F4 Ir N3 O'
_chemical_formula_sum 'C37 H26 F4 Ir N3 O'
_chemical_formula_weight 796.81
_chemical_name_systematic
; 
 ? 
;
_space_group_IT_number 19
_symmetry_cell_setting orthorhombic
_symmetry_space_group_name_Hall 'P 2ac 2ab'
_symmetry_space_group_name_H-M 'P 21 21 21'
_atom_sites_solution_hydrogens geom
_atom_sites_solution_primary direct
_atom_sites_solution_secondary difmap
_audit_creation_method SHELXL-97
_audit_update_record
;
2014-11-12 deposited with the CCDC.
2016-11-14 downloaded from the CCDC.
;
_cell_angle_alpha 90.00
_cell_angle_beta 90.00
_cell_angle_gamma 90.00
_cell_formula_units_Z 4
_cell_length_a 9.696(4)
_cell_length_b 12.172(5)
_cell_length_c 26.736(12)
_cell_measurement_temperature 296(2)
_cell_volume 3155(2)
_computing_cell_refinement 'Bruker SMART'
_computing_data_collection 'Bruker SMART'
_computing_data_reduction 'Bruker SAINT'
_computing_molecular_graphics 'Bruker SHELXTL'
_computing_publication_material 'Bruker SHELXTL'
_computing_structure_refinement 'SHELXL-97 (Sheldrick, 1997)'
_computing_structure_solution 'SHELXS-97 (Sheldrick, 1990)'
_diffrn_ambient_temperature 296(2)
_diffrn_measured_fraction_theta_full 0.988
_diffrn_measured_fraction_theta_max 0.988
_diffrn_measurement_device_type 'CCD area detector'
_diffrn_measurement_method 'phi and omega scans'
_diffrn_radiation_monochromator graphite
_diffrn_radiation_source 'fine-focus sealed tube'
_diffrn_radiation_type MoK\a
_diffrn_radiation_wavelength 0.71073
_diffrn_reflns_av_R_equivalents 0.0512
_diffrn_reflns_av_sigmaI/netI 0.0582
_diffrn_reflns_limit_h_max 7
_diffrn_reflns_limit_h_min -11
_diffrn_reflns_limit_k_max 15
_diffrn_reflns_limit_k_min -14
_diffrn_reflns_limit_l_max 31
_diffrn_reflns_limit_l_min -32
_diffrn_reflns_number 14815
_diffrn_reflns_theta_full 26.00
_diffrn_reflns_theta_max 26.00
_diffrn_reflns_theta_min 2.23
_exptl_absorpt_coefficient_mu 4.290
_exptl_absorpt_correction_T_max 0.6270
_exptl_absorpt_correction_T_min 0.4808
_exptl_absorpt_correction_type multi-scan
_exptl_absorpt_process_details sadabs
_exptl_crystal_colour yellow
_exptl_crystal_density_diffrn 1.677
_exptl_crystal_density_method 'not measured'
_exptl_crystal_description block
_exptl_crystal_F_000 1560
_exptl_crystal_size_max 0.20
_exptl_crystal_size_mid 0.18
_exptl_crystal_size_min 0.12
_refine_diff_density_max 5.175
_refine_diff_density_min -1.851
_refine_diff_density_rms 0.281
_refine_ls_abs_structure_details 'Flack H D (1983), Acta Cryst. A39, 876-881'
_refine_ls_abs_structure_Flack 0.00
_refine_ls_extinction_method none
_refine_ls_goodness_of_fit_ref 1.088
_refine_ls_hydrogen_treatment constr
_refine_ls_matrix_type full
_refine_ls_number_parameters 416
_refine_ls_number_reflns 5969
_refine_ls_number_restraints 6
_refine_ls_restrained_S_all 1.088
_refine_ls_R_factor_all 0.0665
_refine_ls_R_factor_gt 0.0536
_refine_ls_shift/su_max 0.001
_refine_ls_shift/su_mean 0.000
_refine_ls_structure_factor_coef Fsqd
_refine_ls_weighting_details 'calc w=1/[\s^2^(Fo^2^)+(0.0904P)^2^+17.9249P] where P=(Fo^2^+2Fc^2^)/3'
_refine_ls_weighting_scheme calc
_refine_ls_wR_factor_gt 0.1354
_refine_ls_wR_factor_ref 0.1493
_reflns_number_gt 5321
_reflns_number_total 5969
_reflns_threshold_expression >2sigma(I)
_cod_data_source_file c6dt04030f2.cif
_cod_data_source_block 1
_cod_depositor_comments
;
The following automatic conversions were performed:

'_symmetry_cell_setting' value 'Orthorhombic' changed to
'orthorhombic' according to
/usr/data/users/saulius/crontab/automatic-downloads/rss-feeds/RSC/lib/dictionaries/cif_core.dic
dictionary named 'cif_core.dic' version 2.4.2 from 2011-04-26.

Automatic conversion script
Id: cif_fix_values 4268 2015-11-12 08:31:59Z antanas 

 Adding full bibliography for 7041180--7041183.cif.
;
_cod_original_sg_symbol_H-M 'P2(1)2(1)2(1) '
_cod_database_code 7041182

loop_
_symmetry_equiv_pos_as_xyz
'x, y, z'
'-x+1/2, -y, z+1/2'
'-x, y+1/2, -z+1/2'
'x+1/2, -y+1/2, -z'

loop_
_atom_site_label
_atom_site_type_symbol
_atom_site_fract_x
_atom_site_fract_y
_atom_site_fract_z
_atom_site_U_iso_or_equiv
_atom_site_adp_type
_atom_site_occupancy
_atom_site_symmetry_multiplicity
_atom_site_calc_flag
_atom_site_refinement_flags
Ir1 Ir 0.04823(4) 0.56485(4) 0.623949(16) 0.01687(14) Uani 1 1 d .
O1 O 0.1481(8) 0.4123(6) 0.6380(3) 0.0192(18) Uani 1 1 d .
F2 F 0.0654(9) 0.4131(7) 0.4332(3) 0.042(2) Uani 1 1 d .
F3 F 0.1015(8) 0.9416(7) 0.5311(3) 0.0375(18) Uani 1 1 d .
F1 F -0.3256(9) 0.3318(8) 0.5288(3) 0.042(2) Uani 1 1 d .
N2 N -0.1362(9) 0.5019(7) 0.6496(4) 0.0152(19) Uani 1 1 d .
C37 C -0.0300(10) 0.7075(10) 0.6015(4) 0.018(2) Uani 1 1 d .
C7 C 0.1794(10) 0.5580(11) 0.7283(4) 0.021(2) Uani 1 1 d .
H7 H 0.1985 0.5894 0.7593 0.025 Uiso 1 1 calc R
N3 N 0.2177(9) 0.6345(8) 0.5922(4) 0.018(2) Uani 1 1 d .
C6 C 0.2310(10) 0.4464(11) 0.7216(4) 0.018(2) Uani 1 1 d .
C27 C 0.3465(12) 0.5872(10) 0.5926(4) 0.021(3) Uani 1 1 d .
H27 H 0.3565 0.5181 0.6070 0.026 Uiso 1 1 calc R
C32 C 0.0611(12) 0.7750(9) 0.5740(4) 0.021(2) Uani 1 1 d .
C20 C -0.2133(11) 0.4506(10) 0.6156(4) 0.020(2) Uani 1 1 d .
C2 C 0.2763(13) 0.2800(12) 0.6781(5) 0.027(3) Uani 1 1 d .
H2 H 0.2734 0.2384 0.6489 0.032 Uiso 1 1 calc R
F4 F -0.3296(8) 0.8853(7) 0.6028(3) 0.038(2) Uani 1 1 d .
C19 C -0.3421(11) 0.4092(10) 0.6275(5) 0.027(3) Uani 1 1 d .
H19 H -0.3958 0.3742 0.6035 0.032 Uiso 1 1 calc R
C31 C 0.2013(12) 0.7335(11) 0.5686(5) 0.023(3) Uani 1 1 d .
C21 C -0.1488(12) 0.4412(12) 0.5663(5) 0.026(2) Uani 1 1 d .
N1 N 0.1123(9) 0.6188(9) 0.6984(4) 0.020(2) Uani 1 1 d .
C8 C 0.0657(12) 0.7269(10) 0.7160(4) 0.020(2) Uani 1 1 d .
H8 H -0.0302 0.7358 0.7051 0.024 Uiso 1 1 calc R
C28 C 0.4587(14) 0.6358(12) 0.5730(5) 0.032(3) Uani 1 1 d .
H28 H 0.5453 0.6034 0.5756 0.039 Uiso 1 1 calc R
C10 C 0.1492(11) 0.8170(10) 0.6911(4) 0.020(2) Uani 1 1 d .
C25 C 0.0483(14) 0.4881(10) 0.5148(5) 0.030(3) Uani 1 1 d .
H25 H 0.1321 0.5236 0.5098 0.036 Uiso 1 1 calc R
C13 C 0.2989(15) 0.9823(12) 0.6476(5) 0.030(3) Uani 1 1 d .
H13 H 0.3484 1.0382 0.6321 0.036 Uiso 1 1 calc R
C9 C 0.0687(12) 0.7443(10) 0.7730(5) 0.023(3) Uani 1 1 d .
H9A H 0.0193 0.6859 0.7892 0.035 Uiso 1 1 calc R
H9B H 0.0260 0.8133 0.7810 0.035 Uiso 1 1 calc R
H9C H 0.1625 0.7447 0.7844 0.035 Uiso 1 1 calc R
C24 C -0.0075(12) 0.4248(13) 0.4769(4) 0.027(3) Uani 1 1 d .
C11 C 0.2908(12) 0.8035(13) 0.6824(5) 0.027(3) Uani 1 1 d .
H11 H 0.3356 0.7386 0.6909 0.032 Uiso 1 1 calc R
C29 C 0.4413(14) 0.7376(11) 0.5483(5) 0.032(3) Uani 1 1 d .
H29 H 0.5165 0.7731 0.5340 0.038 Uiso 1 1 calc R
C18 C -0.3897(11) 0.4216(12) 0.6772(5) 0.027(3) Uani 1 1 d U
H18 H -0.4738 0.3919 0.6870 0.032 Uiso 1 1 calc R
C30 C 0.3137(12) 0.7827(11) 0.5457(5) 0.027(3) Uani 1 1 d .
H30 H 0.3013 0.8480 0.5282 0.032 Uiso 1 1 calc R
C12 C 0.3634(13) 0.8925(11) 0.6602(5) 0.026(3) Uani 1 1 d .
H12 H 0.4578 0.8865 0.6546 0.031 Uiso 1 1 calc R
C26 C -0.0202(11) 0.4992(11) 0.5609(4) 0.022(3) Uani 1 1 d .
C15 C 0.0854(13) 0.9124(11) 0.6781(5) 0.031(3) Uani 1 1 d .
H15 H -0.0087 0.9205 0.6838 0.037 Uiso 1 1 calc R
C3 C 0.3406(11) 0.2360(11) 0.7191(5) 0.026(3) Uani 1 1 d .
H3 H 0.3751 0.1647 0.7180 0.032 Uiso 1 1 calc R
C14 C 0.1591(13) 0.9978(11) 0.6565(5) 0.027(3) Uani 1 1 d .
H14 H 0.1161 1.0636 0.6482 0.032 Uiso 1 1 calc R
C1 C 0.2150(11) 0.3834(11) 0.6776(5) 0.022(3) Uani 1 1 d .
C35 C -0.2023(13) 0.8463(10) 0.5927(5) 0.025(3) Uani 1 1 d .
C4 C 0.3540(13) 0.2989(10) 0.7623(5) 0.027(3) Uani 1 1 d .
H4 H 0.4006 0.2718 0.7901 0.033 Uiso 1 1 calc R
C33 C 0.0158(13) 0.8712(12) 0.5567(5) 0.029(3) Uani 1 1 d .
C5 C 0.2989(12) 0.3979(12) 0.7628(5) 0.030(3) Uani 1 1 d .
H5 H 0.3050 0.4385 0.7922 0.036 Uiso 1 1 calc R
C36 C -0.1646(12) 0.7440(11) 0.6098(5) 0.026(3) Uani 1 1 d .
H36 H -0.2277 0.6999 0.6266 0.031 Uiso 1 1 calc R
C16 C -0.1809(11) 0.5151(11) 0.6961(5) 0.022(3) Uani 1 1 d .
H16 H -0.1245 0.5499 0.7193 0.026 Uiso 1 1 calc R
C34 C -0.1154(12) 0.9119(12) 0.5654(5) 0.029(3) Uani 1 1 d .
H34 H -0.1431 0.9800 0.5533 0.035 Uiso 1 1 calc R
C22 C -0.2009(13) 0.3797(12) 0.5250(5) 0.029(3) Uani 1 1 d .
C17 C -0.3095(12) 0.4781(11) 0.7107(5) 0.025(3) Uani 1 1 d .
H17 H -0.3413 0.4914 0.7430 0.030 Uiso 1 1 calc R
C23 C -0.1324(15) 0.3718(13) 0.4798(6) 0.036(3) Uani 1 1 d .
H23 H -0.1688 0.3331 0.4528 0.043 Uiso 1 1 calc R

loop_
_atom_site_aniso_label
_atom_site_aniso_U_11
_atom_site_aniso_U_22
_atom_site_aniso_U_33
_atom_site_aniso_U_23
_atom_site_aniso_U_13
_atom_site_aniso_U_12
Ir1 0.01231(18) 0.0209(2) 0.0174(2) 0.00236(19) -0.00009(17) -0.00156(15)
O1 0.018(3) 0.015(4) 0.025(5) -0.001(3) 0.000(3) 0.003(3)
F2 0.058(5) 0.053(6) 0.017(4) -0.003(3) 0.004(4) -0.013(4)
F3 0.036(4) 0.032(4) 0.044(5) 0.010(4) 0.005(3) -0.007(4)
F1 0.043(5) 0.050(6) 0.034(5) -0.004(4) -0.003(4) -0.025(4)
N2 0.012(4) 0.012(5) 0.022(5) -0.002(4) 0.003(4) -0.008(3)
C37 0.009(5) 0.031(7) 0.014(5) -0.001(4) -0.004(4) 0.004(4)
C7 0.016(5) 0.028(7) 0.019(6) -0.003(5) -0.006(4) -0.005(5)
N3 0.014(4) 0.023(6) 0.017(5) 0.003(4) 0.001(4) -0.006(4)
C6 0.013(5) 0.026(7) 0.015(5) 0.005(5) -0.003(4) -0.002(5)
C27 0.026(6) 0.029(7) 0.010(6) 0.007(4) -0.004(4) 0.000(5)
C32 0.023(6) 0.022(6) 0.017(6) -0.005(4) -0.011(5) -0.007(5)
C20 0.020(5) 0.026(7) 0.015(6) -0.004(5) 0.001(4) -0.004(4)
C2 0.022(6) 0.033(8) 0.025(7) -0.001(6) -0.007(5) -0.004(5)
F4 0.027(4) 0.035(5) 0.053(5) 0.011(4) -0.003(3) 0.008(3)
C19 0.017(5) 0.037(7) 0.026(6) -0.002(6) 0.008(5) -0.008(4)
C31 0.018(6) 0.041(8) 0.011(6) -0.007(5) 0.001(4) -0.003(5)
C21 0.026(6) 0.029(7) 0.024(6) 0.005(6) 0.002(5) 0.002(6)
N1 0.008(4) 0.030(6) 0.022(5) -0.008(4) 0.000(4) -0.002(4)
C8 0.019(6) 0.024(6) 0.018(6) 0.000(4) 0.004(4) 0.002(4)
C28 0.021(6) 0.048(8) 0.028(7) -0.008(6) 0.004(6) 0.008(6)
C10 0.018(5) 0.030(7) 0.011(5) 0.002(5) -0.001(4) -0.001(5)
C25 0.024(6) 0.026(6) 0.040(8) 0.009(5) -0.005(6) -0.008(6)
C13 0.046(8) 0.030(7) 0.013(6) 0.000(5) 0.004(5) -0.007(6)
C9 0.019(6) 0.025(6) 0.025(7) 0.002(5) 0.012(5) -0.004(5)
C24 0.029(6) 0.036(8) 0.016(6) -0.007(6) 0.007(4) -0.007(5)
C11 0.018(6) 0.048(9) 0.015(6) -0.010(6) 0.003(4) 0.002(6)
C29 0.025(6) 0.041(8) 0.030(7) 0.001(6) 0.013(6) -0.011(6)
C18 0.017(5) 0.030(6) 0.034(6) 0.003(5) 0.007(4) -0.013(4)
C30 0.022(6) 0.026(7) 0.032(8) -0.002(6) 0.002(5) -0.010(5)
C12 0.023(6) 0.026(7) 0.027(7) -0.013(5) 0.008(5) 0.002(5)
C26 0.022(6) 0.028(7) 0.017(6) 0.005(5) 0.007(4) 0.013(5)
C15 0.024(6) 0.031(8) 0.037(8) -0.014(6) -0.003(5) 0.003(5)
C3 0.009(5) 0.028(7) 0.042(8) 0.010(6) -0.003(5) -0.001(5)
C14 0.023(6) 0.030(8) 0.028(7) -0.009(5) -0.002(5) 0.008(5)
C1 0.012(5) 0.039(8) 0.016(6) -0.002(5) 0.001(4) -0.011(5)
C35 0.027(6) 0.020(7) 0.027(7) 0.002(5) -0.018(5) 0.006(5)
C4 0.026(6) 0.021(7) 0.035(7) 0.012(6) 0.001(5) -0.001(5)
C33 0.033(7) 0.043(9) 0.010(6) 0.006(5) 0.005(5) 0.000(6)
C5 0.017(5) 0.045(9) 0.029(8) 0.005(6) -0.001(5) -0.007(5)
C36 0.017(6) 0.030(7) 0.030(8) -0.010(5) 0.002(5) 0.002(5)
C16 0.016(5) 0.023(6) 0.026(7) 0.009(5) -0.005(4) -0.007(4)
C34 0.020(6) 0.045(10) 0.023(7) 0.011(6) 0.005(5) 0.004(5)
C22 0.026(6) 0.038(8) 0.022(7) -0.007(6) -0.007(5) -0.014(6)
C17 0.019(6) 0.030(7) 0.026(7) 0.009(5) 0.008(5) -0.005(5)
C23 0.034(8) 0.041(9) 0.033(8) -0.005(6) 0.001(6) -0.018(6)

loop_
_atom_type_symbol
_atom_type_description
_atom_type_scat_dispersion_real
_atom_type_scat_dispersion_imag
_atom_type_scat_source
C C 0.0033 0.0016 'International Tables Vol C Tables 4.2.6.8 and 6.1.1.4'
H H 0.0000 0.0000 'International Tables Vol C Tables 4.2.6.8 and 6.1.1.4'
N N 0.0061 0.0033 'International Tables Vol C Tables 4.2.6.8 and 6.1.1.4'
O O 0.0106 0.0060 'International Tables Vol C Tables 4.2.6.8 and 6.1.1.4'
F F 0.0171 0.0103 'International Tables Vol C Tables 4.2.6.8 and 6.1.1.4'
Ir Ir -1.4442 7.9887 'International Tables Vol C Tables 4.2.6.8 and 6.1.1.4'

loop_
_geom_angle_atom_site_label_1
_geom_angle_atom_site_label_2
_geom_angle_atom_site_label_3
_geom_angle
C26 Ir1 C37 88.1(5)
C26 Ir1 N3 94.8(4)
C37 Ir1 N3 79.5(4)
C26 Ir1 N2 81.0(4)
C37 Ir1 N2 95.4(4)
N3 Ir1 N2 173.6(4)
C26 Ir1 O1 87.2(4)
C37 Ir1 O1 171.6(4)
N3 Ir1 O1 94.0(4)
N2 Ir1 O1 90.7(3)
C26 Ir1 N1 172.6(5)
C37 Ir1 N1 97.0(4)
N3 Ir1 N1 91.4(4)
N2 Ir1 N1 93.1(4)
O1 Ir1 N1 88.4(3)
C1 O1 Ir1 127.7(8)
C16 N2 C20 120.8(9)
C16 N2 Ir1 123.4(7)
C20 N2 Ir1 115.7(7)
C36 C37 C32 118.8(11)
C36 C37 Ir1 125.9(9)
C32 C37 Ir1 115.3(8)
N1 C7 C6 129.8(11)
N1 C7 H7 115.1
C6 C7 H7 115.1
C31 N3 C27 118.5(9)
C31 N3 Ir1 117.7(7)
C27 N3 Ir1 123.8(8)
C1 C6 C5 118.3(13)
C1 C6 C7 124.8(11)
C5 C6 C7 116.9(11)
C28 C27 N3 123.2(11)
C28 C27 H27 118.4
N3 C27 H27 118.4
C33 C32 C37 119.1(12)
C33 C32 C31 125.2(12)
C37 C32 C31 115.7(11)
N2 C20 C19 121.4(11)
N2 C20 C21 114.3(10)
C19 C20 C21 124.3(11)
C3 C2 C1 123.8(13)
C3 C2 H2 118.1
C1 C2 H2 118.1
C20 C19 C18 118.1(11)
C20 C19 H19 121.0
C18 C19 H19 121.0
N3 C31 C30 119.5(11)
N3 C31 C32 111.6(10)
C30 C31 C32 128.8(13)
C22 C21 C26 119.1(11)
C22 C21 C20 126.0(11)
C26 C21 C20 114.9(11)
C7 N1 C8 118.5(10)
C7 N1 Ir1 123.0(9)
C8 N1 Ir1 118.3(8)
N1 C8 C10 110.1(9)
N1 C8 C9 115.8(10)
C10 C8 C9 108.9(10)
N1 C8 H8 107.2
C10 C8 H8 107.2
C9 C8 H8 107.2
C27 C28 C29 118.1(12)
C27 C28 H28 121.0
C29 C28 H28 121.0
C15 C10 C11 120.2(13)
C15 C10 C8 119.1(11)
C11 C10 C8 120.7(12)
C24 C25 C26 120.7(12)
C24 C25 H25 119.6
C26 C25 H25 119.6
C12 C13 C14 122.5(13)
C12 C13 H13 118.7
C14 C13 H13 118.7
C8 C9 H9A 109.5
C8 C9 H9B 109.5
H9A C9 H9B 109.5
C8 C9 H9C 109.5
H9A C9 H9C 109.5
H9B C9 H9C 109.5
F2 C24 C23 116.8(11)
F2 C24 C25 118.7(11)
C23 C24 C25 124.5(12)
C10 C11 C12 117.7(13)
C10 C11 H11 121.1
C12 C11 H11 121.1
C30 C29 C28 119.2(12)
C30 C29 H29 120.4
C28 C29 H29 120.4
C17 C18 C19 118.8(10)
C17 C18 H18 120.6
C19 C18 H18 120.6
C29 C30 C31 121.3(13)
C29 C30 H30 119.3
C31 C30 H30 119.3
C13 C12 C11 120.6(12)
C13 C12 H12 119.7
C11 C12 H12 119.7
C25 C26 C21 116.7(12)
C25 C26 Ir1 128.8(9)
C21 C26 Ir1 113.8(8)
C10 C15 C14 120.7(12)
C10 C15 H15 119.6
C14 C15 H15 119.6
C2 C3 C4 119.4(13)
C2 C3 H3 120.3
C4 C3 H3 120.3
C15 C14 C13 118.2(12)
C15 C14 H14 120.9
C13 C14 H14 120.9
O1 C1 C2 118.0(11)
O1 C1 C6 126.1(12)
C2 C1 C6 115.9(12)
F4 C35 C34 117.6(11)
F4 C35 C36 119.7(12)
C34 C35 C36 122.7(12)
C5 C4 C3 118.2(13)
C5 C4 H4 120.9
C3 C4 H4 120.9
C32 C33 F3 121.4(12)
C32 C33 C34 123.9(13)
F3 C33 C34 114.5(12)
C4 C5 C6 124.2(14)
C4 C5 H5 117.9
C6 C5 H5 117.9
C35 C36 C37 119.0(12)
C35 C36 H36 120.5
C37 C36 H36 120.5
N2 C16 C17 121.4(12)
N2 C16 H16 119.3
C17 C16 H16 119.3
C35 C34 C33 116.5(13)
C35 C34 H34 121.8
C33 C34 H34 121.8
F1 C22 C23 117.8(11)
F1 C22 C21 119.2(12)
C23 C22 C21 122.9(12)
C18 C17 C16 119.4(12)
C18 C17 H17 120.3
C16 C17 H17 120.3
C24 C23 C22 116.0(12)
C24 C23 H23 122.0
C22 C23 H23 122.0

loop_
_geom_bond_atom_site_label_1
_geom_bond_atom_site_label_2
_geom_bond_distance
Ir1 C26 1.979(13)
Ir1 C37 1.987(12)
Ir1 N3 2.034(9)
Ir1 N2 2.063(9)
Ir1 O1 2.127(8)
Ir1 N1 2.185(10)
O1 C1 1.291(15)
F2 C24 1.373(14)
F3 C33 1.377(15)
F1 C22 1.347(14)
N2 C16 1.325(16)
N2 C20 1.332(14)
C37 C36 1.396(15)
C37 C32 1.412(16)
C7 N1 1.270(16)
C7 C6 1.459(19)
C7 H7 0.9300
N3 C31 1.369(17)
N3 C27 1.375(16)
C6 C1 1.413(17)
C6 C5 1.414(17)
C27 C28 1.345(18)
C27 H27 0.9300
C32 C33 1.334(18)
C32 C31 1.458(17)
C20 C19 1.384(15)
C20 C21 1.464(16)
C2 C3 1.369(18)
C2 C1 1.39(2)
C2 H2 0.9300
F4 C35 1.350(15)
C19 C18 1.416(18)
C19 H19 0.9300
C31 C30 1.386(17)
C21 C22 1.426(18)
C21 C26 1.441(18)
N1 C8 1.469(15)
C8 C10 1.517(16)
C8 C9 1.541(17)
C8 H8 0.9800
C28 C29 1.41(2)
C28 H28 0.9300
C10 C15 1.361(18)
C10 C11 1.402(16)
C25 C24 1.383(18)
C25 C26 1.407(18)
C25 H25 0.9300
C13 C12 1.304(19)
C13 C14 1.389(18)
C13 H13 0.9300
C9 H9A 0.9600
C9 H9B 0.9600
C9 H9C 0.9600
C24 C23 1.374(18)
C11 C12 1.42(2)
C11 H11 0.9300
C29 C30 1.35(2)
C29 H29 0.9300
C18 C17 1.370(18)
C18 H18 0.9300
C30 H30 0.9300
C12 H12 0.9300
C15 C14 1.39(2)
C15 H15 0.9300
C3 C4 1.394(19)
C3 H3 0.9300
C14 H14 0.9300
C35 C34 1.372(19)
C35 C36 1.375(18)
C4 C5 1.318(19)
C4 H4 0.9300
C33 C34 1.384(17)
C5 H5 0.9300
C36 H36 0.9300
C16 C17 1.382(15)
C16 H16 0.9300
C34 H34 0.9300
C22 C23 1.38(2)
C17 H17 0.9300
C23 H23 0.9300
